data_2235871
loop_
_publ_author_name
'Chai, Hongxin'
'Liu, Mingxing'
'Zhang, Qi'
'Shi, Daxin'
'Li, Jiarong'

_publ_section_title
;
 Pseudoaglycone of Spinosyn A
;
_journal_coeditor_code IS5144
_journal_issue 8
_journal_name_full 'Acta Crystallographica Section E'
_journal_page_first o2488
_journal_paper_doi 10.1107/S1600536812028851
_journal_volume 68
_journal_year 2012
_chemical_formula_moiety 'C33 H50 O9'
_chemical_formula_sum 'C33 H50 O9'
_chemical_formula_weight 590.73
_chemical_name_systematic
;
9-ethyl-13-hydroxy-14-methyl-2-(3,4,5-trimethoxy-6-methyltetrahydro-2<i>H</i>-
pyran-2-yloxy)-3,3a,5b,6,9,10,11,12,13,14,16a,16b-dodecahydro-1<i>H</i>-
<i>as</i>-indaceno[3,2-<i>d</i>][1]oxacyclododecine-7,15(2<i>H</i>,5a<i>H</i>)-
dione
;
_space_group_IT_number 19
_symmetry_cell_setting orthorhombic
_symmetry_space_group_name_Hall 'P 2ac 2ab'
_symmetry_space_group_name_H-M 'P 21 21 21'
_atom_sites_solution_hydrogens geom
_atom_sites_solution_primary direct
_atom_sites_solution_secondary difmap
_audit_creation_method SHELXL-97
_cell_angle_alpha 90.00
_cell_angle_beta 90.00
_cell_angle_gamma 90.00
_cell_formula_units_Z 4
_cell_length_a 8.7776(15)
_cell_length_b 8.7959(15)
_cell_length_c 41.737(7)
_cell_measurement_reflns_used 11776
_cell_measurement_temperature 153(2)
_cell_measurement_theta_max 29.129
_cell_measurement_theta_min 2.371
_cell_volume 3222.4(9)
_computing_cell_refinement 'CrystalClear (Rigaku, 2008)'
_computing_data_collection 'CrystalClear (Rigaku, 2008)'
_computing_data_reduction 'CrystalClear (Rigaku, 2008)'
_computing_molecular_graphics 'CrystalStructure (Rigaku/MSC, 2009)'
_computing_publication_material 'CrystalStructure (Rigaku/MSC, 2009)'
_computing_structure_refinement 'SHELXL97 (Sheldrick, 2008)'
_computing_structure_solution 'SHELXS97 (Sheldrick, 2008)'
_diffrn_ambient_temperature 153(2)
_diffrn_detector_area_resol_mean 28.5714
_diffrn_measured_fraction_theta_full 0.996
_diffrn_measured_fraction_theta_max 0.996
_diffrn_measurement_device_type 'Rigaku AFC10/Saturn724+'
_diffrn_measurement_method '\f and \w scans'
_diffrn_radiation_monochromator graphite
_diffrn_radiation_source 'Rotating Anode'
_diffrn_radiation_type MoK\a
_diffrn_radiation_wavelength 0.71073
_diffrn_reflns_av_R_equivalents 0.0468
_diffrn_reflns_av_sigmaI/netI 0.0383
_diffrn_reflns_limit_h_max 12
_diffrn_reflns_limit_h_min -10
_diffrn_reflns_limit_k_max 12
_diffrn_reflns_limit_k_min -11
_diffrn_reflns_limit_l_max 43
_diffrn_reflns_limit_l_min -57
_diffrn_reflns_number 25322
_diffrn_reflns_theta_full 29.14
_diffrn_reflns_theta_max 29.14
_diffrn_reflns_theta_min 2.37
_diffrn_standards_decay_% 0
_diffrn_standards_interval_count 0
_diffrn_standards_interval_time 0
_diffrn_standards_number 0
_exptl_absorpt_coefficient_mu 0.087
_exptl_absorpt_correction_type none
_exptl_crystal_colour Colorless
_exptl_crystal_density_diffrn 1.218
_exptl_crystal_density_method 'not measured'
_exptl_crystal_description Platelet
_exptl_crystal_F_000 1280
_exptl_crystal_size_max 0.34
_exptl_crystal_size_mid 0.27
_exptl_crystal_size_min 0.08
_refine_diff_density_max 0.748
_refine_diff_density_min -0.218
_refine_ls_extinction_method none
_refine_ls_goodness_of_fit_ref 1.001
_refine_ls_hydrogen_treatment mixed
_refine_ls_matrix_type full
_refine_ls_number_parameters 389
_refine_ls_number_reflns 4876
_refine_ls_number_restraints 0
_refine_ls_restrained_S_all 1.001
_refine_ls_R_factor_all 0.0610
_refine_ls_R_factor_gt 0.0525
_refine_ls_shift/su_max 0.001
_refine_ls_shift/su_mean 0.000
_refine_ls_structure_factor_coef Fsqd
_refine_ls_weighting_details 'calc w=1/[\s^2^(Fo^2^)+(0.0696P)^2^+0.5860P] where P=(Fo^2^+2Fc^2^)/3'
_refine_ls_weighting_scheme calc
_refine_ls_wR_factor_gt 0.1285
_refine_ls_wR_factor_ref 0.1339
_reflns_number_gt 4194
_reflns_number_total 4876
_reflns_threshold_expression I>2sigma(I)
_cod_data_source_file is5144.cif
_cod_data_source_block I
_cod_original_cell_volume 3222.4(10)
_cod_database_code 2235871
_cod_database_fobs_code 2235871

loop_
_symmetry_equiv_pos_as_xyz
'x, y, z'
'-x+1/2, -y, z+1/2'
'-x, y+1/2, -z+1/2'
'x+1/2, -y+1/2, -z'

loop_
_atom_site_type_symbol
_atom_site_label
_atom_site_fract_x
_atom_site_fract_y
_atom_site_fract_z
_atom_site_U_iso_or_equiv
_atom_site_adp_type
_atom_site_calc_flag
_atom_site_refinement_flags
_atom_site_occupancy
_atom_site_symmetry_multiplicity
O O10 0.5636(3) 0.0686(2) 0.89590(4) 0.0513(6) Uani d . 1 1
O O11 0.5456(2) 0.04001(18) 0.94906(4) 0.0318(4) Uani d . 1 1
O O16 -0.0506(2) 0.1699(2) 0.96650(5) 0.0425(5) Uani d . 1 1
O O18 0.3702(2) 0.4082(2) 0.96960(4) 0.0375(4) Uani d . 1 1
O O23 0.2851(2) 0.94913(19) 0.81098(4) 0.0368(4) Uani d . 1 1
O O25 0.2547(2) 1.3408(2) 0.78898(4) 0.0412(5) Uani d . 1 1
O O26 0.0084(3) 1.2315(2) 0.75097(5) 0.0403(4) Uani d . 1 1
O O27 -0.1883(2) 1.1350(2) 0.80154(5) 0.0455(5) Uani d . 1 1
O O29 0.1799(2) 1.1452(2) 0.84138(4) 0.0357(4) Uani d . 1 1
C C1 0.3003(3) 0.7119(3) 0.84098(6) 0.0350(5) Uani d . 1 1
H H1A 0.2102 0.7109 0.8553 0.042 Uiso calc R 1 1
H H1B 0.2732 0.6649 0.8202 0.042 Uiso calc R 1 1
C C2 0.3627(3) 0.8721(3) 0.83662(6) 0.0340(5) Uani d . 1 1
H H2 0.3465 0.9303 0.8569 0.041 Uiso calc R 1 1
C C3 0.5355(3) 0.8560(3) 0.83072(7) 0.0386(6) Uani d . 1 1
H H3A 0.5623 0.8882 0.8087 0.046 Uiso calc R 1 1
H H3B 0.5940 0.9182 0.8462 0.046 Uiso calc R 1 1
C C4 0.5683(3) 0.6857(3) 0.83553(6) 0.0319(5) Uani d . 1 1
H H4 0.5598 0.6341 0.8143 0.038 Uiso calc R 1 1
C C5 0.7166(3) 0.6402(3) 0.85043(7) 0.0386(6) Uani d . 1 1
H H5 0.8054 0.6996 0.8468 0.046 Uiso calc R 1 1
C C6 0.7238(3) 0.5161(3) 0.86879(6) 0.0358(5) Uani d . 1 1
H H6 0.8196 0.4910 0.8779 0.043 Uiso calc R 1 1
C C7 0.5914(3) 0.4131(3) 0.87605(6) 0.0313(5) Uani d . 1 1
H H7 0.6175 0.3089 0.8681 0.038 Uiso calc R 1 1
C C8 0.5579(3) 0.4018(3) 0.91260(6) 0.0295(5) Uani d . 1 1
H H8 0.5880 0.5004 0.9227 0.035 Uiso calc R 1 1
C C9 0.6420(3) 0.2733(3) 0.93019(6) 0.0307(5) Uani d . 1 1
H H9A 0.7513 0.2766 0.9243 0.037 Uiso calc R 1 1
H H9B 0.6345 0.2907 0.9536 0.037 Uiso calc R 1 1
C C10 0.5798(3) 0.1174(3) 0.92253(6) 0.0315(5) Uani d . 1 1
C C12 0.5017(3) -0.1199(3) 0.94565(7) 0.0357(5) Uani d . 1 1
H H12 0.4991 -0.1471 0.9224 0.043 Uiso calc R 1 1
C C13 0.3448(4) -0.1438(3) 0.95999(9) 0.0489(7) Uani d . 1 1
H H13A 0.3546 -0.1466 0.9836 0.059 Uiso calc R 1 1
H H13B 0.3063 -0.2442 0.9530 0.059 Uiso calc R 1 1
C C14 0.2249(4) -0.0210(3) 0.95098(8) 0.0449(7) Uani d . 1 1
H H14A 0.2574 0.0328 0.9313 0.054 Uiso calc R 1 1
H H14B 0.1254 -0.0701 0.9467 0.054 Uiso calc R 1 1
C C15 0.2085(3) 0.0922(3) 0.97844(7) 0.0381(6) Uani d . 1 1
H H15A 0.1735 0.0361 0.9976 0.046 Uiso calc R 1 1
H H15B 0.3107 0.1338 0.9834 0.046 Uiso calc R 1 1
C C16 0.1004(3) 0.2250(3) 0.97290(6) 0.0355(5) Uani d . 1 1
H H16 0.0975 0.2888 0.9927 0.043 Uiso calc R 1 1
C C17 0.1391(3) 0.3263(3) 0.94464(6) 0.0313(5) Uani d . 1 1
H H17 0.1169 0.2696 0.9244 0.038 Uiso calc R 1 1
C C18 0.3045(3) 0.3737(3) 0.94445(6) 0.0293(5) Uani d . 1 1
C C19 0.3866(3) 0.3896(3) 0.91396(6) 0.0293(5) Uani d . 1 1
C C20 0.3231(3) 0.4125(3) 0.88526(6) 0.0311(5) Uani d . 1 1
H H20 0.2176 0.3998 0.8809 0.037 Uiso calc R 1 1
C C21 0.4377(3) 0.4603(3) 0.86074(6) 0.0297(5) Uani d . 1 1
H H21 0.4207 0.4068 0.8399 0.036 Uiso calc R 1 1
C C22 0.4360(3) 0.6331(3) 0.85635(6) 0.0292(5) Uani d . 1 1
H H22 0.4505 0.6794 0.8780 0.035 Uiso calc R 1 1
C C24 0.2789(3) 1.1066(3) 0.81606(6) 0.0336(5) Uani d . 1 1
H H24 0.3835 1.1431 0.8216 0.040 Uiso calc R 1 1
C C25 0.2305(3) 1.1817(3) 0.78489(6) 0.0342(5) Uani d . 1 1
H H25 0.2956 1.1435 0.7670 0.041 Uiso calc R 1 1
C C26 0.0631(3) 1.1468(3) 0.77771(6) 0.0334(5) Uani d . 1 1
H H26 0.0529 1.0360 0.7729 0.040 Uiso calc R 1 1
C C27 -0.0359(3) 1.1844(3) 0.80648(6) 0.0351(5) Uani d . 1 1
H H27 -0.0345 1.2965 0.8104 0.042 Uiso calc R 1 1
C C28 0.0250(3) 1.1013(3) 0.83596(6) 0.0367(5) Uani d . 1 1
H H28 0.0209 0.9892 0.8320 0.044 Uiso calc R 1 1
C C121 0.6240(4) -0.2127(3) 0.96221(7) 0.0422(6) Uani d . 1 1
H H12A 0.6335 -0.1777 0.9847 0.051 Uiso calc R 1 1
H H12B 0.5920 -0.3206 0.9627 0.051 Uiso calc R 1 1
C C122 0.7782(4) -0.2017(4) 0.94616(9) 0.0537(8) Uani d . 1 1
H H12C 0.8121 -0.0955 0.9461 0.064 Uiso calc R 1 1
H H12D 0.7703 -0.2382 0.9240 0.064 Uiso calc R 1 1
H H12E 0.8519 -0.2641 0.9579 0.064 Uiso calc R 1 1
C C171 0.0413(3) 0.4720(3) 0.94530(8) 0.0438(6) Uani d . 1 1
H H17A 0.0594 0.5308 0.9257 0.053 Uiso calc R 1 1
H H17B 0.0690 0.5333 0.9640 0.053 Uiso calc R 1 1
H H17C -0.0667 0.4444 0.9466 0.053 Uiso calc R 1 1
C C251 0.3124(4) 1.4170(4) 0.76164(8) 0.0516(8) Uani d . 1 1
H H25A 0.2365 1.4139 0.7444 0.062 Uiso calc R 1 1
H H25B 0.4061 1.3668 0.7545 0.062 Uiso calc R 1 1
H H25C 0.3347 1.5230 0.7671 0.062 Uiso calc R 1 1
C C261 0.0420(4) 1.1631(4) 0.72113(7) 0.0528(8) Uani d . 1 1
H H26A -0.0006 1.0601 0.7206 0.063 Uiso calc R 1 1
H H26B 0.1527 1.1580 0.7183 0.063 Uiso calc R 1 1
H H26C -0.0029 1.2237 0.7038 0.063 Uiso calc R 1 1
C C271 -0.2890(4) 1.2497(4) 0.79068(8) 0.0524(8) Uani d . 1 1
H H27A -0.2558 1.2859 0.7696 0.063 Uiso calc R 1 1
H H27B -0.2886 1.3346 0.8059 0.063 Uiso calc R 1 1
H H27C -0.3922 1.2080 0.7890 0.063 Uiso calc R 1 1
C C281 -0.0613(4) 1.1369(4) 0.86623(7) 0.0502(7) Uani d . 1 1
H H28A -0.0567 1.2464 0.8704 0.060 Uiso calc R 1 1
H H28B -0.0154 1.0817 0.8842 0.060 Uiso calc R 1 1
H H28C -0.1678 1.1056 0.8638 0.060 Uiso calc R 1 1
H H16O -0.083(4) 0.123(4) 0.9849(8) 0.057(10) Uiso d . 1 1

loop_
_atom_site_aniso_label
_atom_site_aniso_U_11
_atom_site_aniso_U_22
_atom_site_aniso_U_33
_atom_site_aniso_U_12
_atom_site_aniso_U_13
_atom_site_aniso_U_23
O10 0.0789(16) 0.0422(10) 0.0329(10) -0.0082(11) 0.0023(11) -0.0019(8)
O11 0.0363(9) 0.0259(7) 0.0333(9) 0.0026(7) 0.0007(7) 0.0025(6)
O16 0.0279(9) 0.0581(12) 0.0415(11) -0.0038(9) 0.0016(8) 0.0115(9)
O18 0.0358(10) 0.0461(10) 0.0307(9) -0.0012(8) -0.0039(8) -0.0016(7)
O23 0.0478(11) 0.0299(8) 0.0327(9) 0.0108(8) -0.0055(8) 0.0000(7)
O25 0.0510(12) 0.0312(9) 0.0415(10) -0.0039(8) -0.0036(9) 0.0063(7)
O26 0.0445(10) 0.0424(10) 0.0339(9) 0.0078(8) -0.0048(8) 0.0037(8)
O27 0.0357(11) 0.0481(11) 0.0527(12) -0.0028(9) -0.0035(9) -0.0016(9)
O29 0.0401(10) 0.0347(9) 0.0324(9) 0.0062(8) -0.0021(8) -0.0028(7)
C1 0.0333(13) 0.0378(13) 0.0340(13) 0.0042(10) -0.0005(11) 0.0060(10)
C2 0.0408(14) 0.0318(12) 0.0295(12) 0.0066(10) -0.0033(11) 0.0012(9)
C3 0.0407(15) 0.0314(12) 0.0438(14) 0.0002(11) -0.0017(12) 0.0052(10)
C4 0.0322(12) 0.0308(11) 0.0328(12) 0.0011(10) 0.0000(10) 0.0028(9)
C5 0.0310(13) 0.0403(13) 0.0445(14) -0.0004(11) 0.0022(11) 0.0069(11)
C6 0.0256(12) 0.0418(13) 0.0399(13) 0.0040(10) -0.0017(10) 0.0072(10)
C7 0.0297(12) 0.0309(11) 0.0332(12) 0.0047(9) -0.0002(10) 0.0033(9)
C8 0.0288(11) 0.0290(10) 0.0307(11) -0.0001(9) -0.0013(10) 0.0007(9)
C9 0.0269(11) 0.0314(11) 0.0339(12) 0.0021(9) -0.0040(10) 0.0027(9)
C10 0.0292(12) 0.0329(11) 0.0324(12) 0.0035(10) 0.0013(10) 0.0007(9)
C12 0.0391(14) 0.0241(11) 0.0439(14) 0.0040(10) 0.0016(11) -0.0024(10)
C13 0.0447(16) 0.0284(12) 0.074(2) 0.0017(12) 0.0100(15) 0.0042(13)
C14 0.0382(15) 0.0390(14) 0.0574(18) -0.0019(12) 0.0014(13) -0.0047(12)
C15 0.0345(13) 0.0362(12) 0.0435(14) 0.0004(11) -0.0013(12) 0.0068(10)
C16 0.0293(12) 0.0416(13) 0.0356(13) 0.0024(10) -0.0020(10) 0.0018(10)
C17 0.0272(12) 0.0341(12) 0.0328(12) 0.0036(9) -0.0035(10) 0.0010(10)
C18 0.0272(11) 0.0306(11) 0.0302(11) 0.0042(9) -0.0023(9) 0.0012(9)
C19 0.0276(11) 0.0286(11) 0.0316(11) 0.0025(9) -0.0009(9) 0.0009(9)
C20 0.0293(12) 0.0294(11) 0.0346(12) -0.0019(9) -0.0017(10) 0.0007(9)
C21 0.0306(12) 0.0305(10) 0.0280(11) 0.0007(10) -0.0025(9) 0.0017(9)
C22 0.0289(11) 0.0314(11) 0.0274(11) 0.0026(9) -0.0010(9) -0.0003(8)
C24 0.0348(13) 0.0322(12) 0.0338(12) 0.0057(10) -0.0004(10) 0.0015(9)
C25 0.0376(14) 0.0284(11) 0.0366(13) 0.0025(10) -0.0015(11) 0.0026(9)
C26 0.0389(13) 0.0292(11) 0.0321(12) 0.0028(10) -0.0035(11) 0.0003(9)
C27 0.0334(13) 0.0336(12) 0.0383(13) 0.0011(10) -0.0042(11) -0.0012(10)
C28 0.0393(14) 0.0359(12) 0.0350(13) 0.0037(11) 0.0009(11) -0.0007(10)
C121 0.0507(17) 0.0298(12) 0.0460(15) 0.0121(11) 0.0019(13) 0.0022(11)
C122 0.0465(18) 0.0461(16) 0.069(2) 0.0170(14) 0.0014(16) 0.0023(15)
C171 0.0347(14) 0.0420(14) 0.0547(16) 0.0071(12) -0.0002(13) 0.0040(13)
C251 0.0525(19) 0.0458(16) 0.0565(18) -0.0060(14) -0.0004(15) 0.0164(13)
C261 0.060(2) 0.0646(19) 0.0341(14) 0.0067(17) -0.0037(14) -0.0034(13)
C271 0.0355(15) 0.069(2) 0.0528(18) 0.0098(15) -0.0034(14) -0.0046(15)
C281 0.0521(18) 0.0603(18) 0.0383(15) 0.0103(16) 0.0090(14) -0.0005(13)

loop_
_atom_type_symbol
_atom_type_description
_atom_type_scat_dispersion_real
_atom_type_scat_dispersion_imag
_atom_type_scat_source
C C 0.0033 0.0000 'International Tables Vol C Tables 4.2.6.8 and 6.1.1.4'
H H 0.0000 0.0000 'International Tables Vol C Tables 4.2.6.8 and 6.1.1.4'
O O 0.0106 0.0000 'International Tables Vol C Tables 4.2.6.8 and 6.1.1.4'

loop_
_geom_angle_atom_site_label_1
_geom_angle_atom_site_label_2
_geom_angle_atom_site_label_3
_geom_angle
C10 O11 C12 117.9(2)
C16 O16 H16O 106(2)
C24 O23 C2 111.83(19)
C251 O25 C25 114.9(2)
C261 O26 C26 113.4(2)
C271 O27 C27 114.6(2)
C24 O29 C28 113.7(2)
C22 C1 C2 101.0(2)
C22 C1 H1A 111.6
C2 C1 H1A 111.6
C22 C1 H1B 111.6
C2 C1 H1B 111.6
H1A C1 H1B 109.4
O23 C2 C1 110.8(2)
O23 C2 C3 112.9(2)
C1 C2 C3 106.7(2)
O23 C2 H2 108.8
C1 C2 H2 108.8
C3 C2 H2 108.8
C4 C3 C2 104.6(2)
C4 C3 H3A 110.8
C2 C3 H3A 110.8
C4 C3 H3B 110.8
C2 C3 H3B 110.8
H3A C3 H3B 108.9
C5 C4 C22 110.2(2)
C5 C4 C3 118.5(2)
C22 C4 C3 103.2(2)
C5 C4 H4 108.2
C22 C4 H4 108.2
C3 C4 H4 108.2
C6 C5 C4 119.9(2)
C6 C5 H5 120.1
C4 C5 H5 120.1
C5 C6 C7 124.9(2)
C5 C6 H6 117.6
C7 C6 H6 117.6
C6 C7 C21 115.32(19)
C6 C7 C8 112.4(2)
C21 C7 C8 104.87(19)
C6 C7 H7 108.0
C21 C7 H7 108.0
C8 C7 H7 108.0
C19 C8 C9 114.1(2)
C19 C8 C7 103.3(2)
C9 C8 C7 115.1(2)
C19 C8 H8 108.0
C9 C8 H8 108.0
C7 C8 H8 108.0
C10 C9 C8 113.1(2)
C10 C9 H9A 109.0
C8 C9 H9A 109.0
C10 C9 H9B 109.0
C8 C9 H9B 109.0
H9A C9 H9B 107.8
O10 C10 O11 124.0(2)
O10 C10 C9 124.3(2)
O11 C10 C9 111.6(2)
O11 C12 C121 106.6(2)
O11 C12 C13 109.5(2)
C121 C12 C13 112.9(2)
O11 C12 H12 109.3
C121 C12 H12 109.3
C13 C12 H12 109.3
C12 C13 C14 115.1(2)
C12 C13 H13A 108.5
C14 C13 H13A 108.5
C12 C13 H13B 108.5
C14 C13 H13B 108.5
H13A C13 H13B 107.5
C15 C14 C13 109.6(3)
C15 C14 H14A 109.8
C13 C14 H14A 109.8
C15 C14 H14B 109.8
C13 C14 H14B 109.8
H14A C14 H14B 108.2
C16 C15 C14 116.5(2)
C16 C15 H15A 108.2
C14 C15 H15A 108.2
C16 C15 H15B 108.2
C14 C15 H15B 108.2
H15A C15 H15B 107.3
O16 C16 C17 105.1(2)
O16 C16 C15 110.1(2)
C17 C16 C15 115.4(2)
O16 C16 H16 108.7
C17 C16 H16 108.7
C15 C16 H16 108.7
C18 C17 C16 112.4(2)
C18 C17 C171 107.8(2)
C16 C17 C171 110.4(2)
C18 C17 H17 108.7
C16 C17 H17 108.7
C171 C17 H17 108.7
O18 C18 C19 118.9(2)
O18 C18 C17 120.8(2)
C19 C18 C17 120.1(2)
C20 C19 C18 125.9(2)
C20 C19 C8 111.8(2)
C18 C19 C8 121.9(2)
C19 C20 C21 112.0(2)
C19 C20 H20 124.0
C21 C20 H20 124.0
C20 C21 C22 110.8(2)
C20 C21 C7 103.17(18)
C22 C21 C7 108.9(2)
C20 C21 H21 111.2
C22 C21 H21 111.2
C7 C21 H21 111.2
C1 C22 C4 102.61(19)
C1 C22 C21 120.7(2)
C4 C22 C21 111.3(2)
C1 C22 H22 107.2
C4 C22 H22 107.2
C21 C22 H22 107.2
O23 C24 O29 112.0(2)
O23 C24 C25 108.1(2)
O29 C24 C25 111.4(2)
O23 C24 H24 108.4
O29 C24 H24 108.4
C25 C24 H24 108.4
O25 C25 C24 106.4(2)
O25 C25 C26 111.3(2)
C24 C25 C26 110.4(2)
O25 C25 H25 109.5
C24 C25 H25 109.5
C26 C25 H25 109.5
O26 C26 C27 108.2(2)
O26 C26 C25 111.8(2)
C27 C26 C25 110.5(2)
O26 C26 H26 108.7
C27 C26 H26 108.7
C25 C26 H26 108.7
O27 C27 C26 110.9(2)
O27 C27 C28 107.5(2)
C26 C27 C28 109.4(2)
O27 C27 H27 109.7
C26 C27 H27 109.7
C28 C27 H27 109.7
O29 C28 C281 106.8(2)
O29 C28 C27 109.3(2)
C281 C28 C27 113.6(2)
O29 C28 H28 109.0
C281 C28 H28 109.0
C27 C28 H28 109.0
C122 C121 C12 113.4(2)
C122 C121 H12A 108.9
C12 C121 H12A 108.9
C122 C121 H12B 108.9
C12 C121 H12B 108.9
H12A C121 H12B 107.7
C121 C122 H12C 109.5
C121 C122 H12D 109.5
H12C C122 H12D 109.5
C121 C122 H12E 109.5
H12C C122 H12E 109.5
H12D C122 H12E 109.5
C17 C171 H17A 109.5
C17 C171 H17B 109.5
H17A C171 H17B 109.5
C17 C171 H17C 109.5
H17A C171 H17C 109.5
H17B C171 H17C 109.5
O25 C251 H25A 109.5
O25 C251 H25B 109.5
H25A C251 H25B 109.5
O25 C251 H25C 109.5
H25A C251 H25C 109.5
H25B C251 H25C 109.5
O26 C261 H26A 109.5
O26 C261 H26B 109.5
H26A C261 H26B 109.5
O26 C261 H26C 109.5
H26A C261 H26C 109.5
H26B C261 H26C 109.5
O27 C271 H27A 109.5
O27 C271 H27B 109.5
H27A C271 H27B 109.5
O27 C271 H27C 109.5
H27A C271 H27C 109.5
H27B C271 H27C 109.5
C28 C281 H28A 109.5
C28 C281 H28B 109.5
H28A C281 H28B 109.5
C28 C281 H28C 109.5
H28A C281 H28C 109.5
H28B C281 H28C 109.5

loop_
_geom_bond_atom_site_label_1
_geom_bond_atom_site_label_2
_geom_bond_distance
O10 C10 1.200(3)
O11 C10 1.334(3)
O11 C12 1.465(3)
O16 C16 1.436(3)
O16 H16O 0.92(4)
O18 C18 1.236(3)
O23 C24 1.402(3)
O23 C2 1.438(3)
O25 C251 1.417(3)
O25 C25 1.425(3)
O26 C261 1.414(3)
O26 C26 1.425(3)
O27 C271 1.416(4)
O27 C27 1.421(3)
O29 C24 1.410(3)
O29 C28 1.432(3)
C1 C22 1.520(3)
C1 C2 1.523(4)
C1 H1A 0.9900
C1 H1B 0.9900
C2 C3 1.543(4)
C2 H2 1.0000
C3 C4 1.538(3)
C3 H3A 0.9900
C3 H3B 0.9900
C4 C5 1.497(4)
C4 C22 1.522(3)
C4 H4 1.0000
C5 C6 1.335(4)
C5 H5 0.9500
C6 C7 1.505(4)
C6 H6 0.9500
C7 C21 1.550(3)
C7 C8 1.557(3)
C7 H7 1.0000
C8 C19 1.509(3)
C8 C9 1.537(3)
C8 H8 1.0000
C9 C10 1.511(3)
C9 H9A 0.9900
C9 H9B 0.9900
C12 C121 1.516(4)
C12 C13 1.516(4)
C12 H12 1.0000
C13 C14 1.554(4)
C13 H13A 0.9900
C13 H13B 0.9900
C14 C15 1.525(4)
C14 H14A 0.9900
C14 H14B 0.9900
C15 C16 1.523(4)
C15 H15A 0.9900
C15 H15B 0.9900
C16 C17 1.517(3)
C16 H16 1.0000
C17 C18 1.510(3)
C17 C171 1.543(4)
C17 H17 1.0000
C18 C19 1.469(3)
C19 C20 1.336(3)
C20 C21 1.496(3)
C20 H20 0.9500
C21 C22 1.531(3)
C21 H21 1.0000
C22 H22 1.0000
C24 C25 1.519(3)
C24 H24 1.0000
C25 C26 1.531(4)
C25 H25 1.0000
C26 C27 1.518(4)
C26 H26 1.0000
C27 C28 1.527(4)
C27 H27 1.0000
C28 C281 1.506(4)
C28 H28 1.0000
C121 C122 1.513(5)
C121 H12A 0.9900
C121 H12B 0.9900
C122 H12C 0.9800
C122 H12D 0.9800
C122 H12E 0.9800
C171 H17A 0.9800
C171 H17B 0.9800
C171 H17C 0.9800
C251 H25A 0.9800
C251 H25B 0.9800
C251 H25C 0.9800
C261 H26A 0.9800
C261 H26B 0.9800
C261 H26C 0.9800
C271 H27A 0.9800
C271 H27B 0.9800
C271 H27C 0.9800
C281 H28A 0.9800
C281 H28B 0.9800
C281 H28C 0.9800

loop_
_geom_hbond_atom_site_label_D
_geom_hbond_atom_site_label_H
_geom_hbond_atom_site_label_A
_geom_hbond_site_symmetry_A
_geom_hbond_distance_DH
_geom_hbond_distance_HA
_geom_hbond_distance_DA
_geom_hbond_angle_DHA
_geom_hbond_publ_flag
O16 H16O O18 4_457 0.92(4) 1.96(3) 2.840(3) 160(3) y
C3 H3B O10 1_565 0.99 2.47 3.310(3) 142 y

loop_
_geom_torsion_atom_site_label_1
_geom_torsion_atom_site_label_2
_geom_torsion_atom_site_label_3
_geom_torsion_atom_site_label_4
_geom_torsion
C24 O23 C2 C1 149.8(2)
C24 O23 C2 C3 -90.6(3)
C22 C1 C2 O23 155.1(2)
C22 C1 C2 C3 31.7(3)
O23 C2 C3 C4 -127.8(2)
C1 C2 C3 C4 -5.8(3)
C2 C3 C4 C5 -144.5(2)
C2 C3 C4 C22 -22.5(3)
C22 C4 C5 C6 29.0(3)
C3 C4 C5 C6 147.4(3)
C4 C5 C6 C7 0.3(4)
C5 C6 C7 C21 -0.5(4)
C5 C6 C7 C8 -120.7(3)
C6 C7 C8 C19 144.5(2)
C21 C7 C8 C19 18.5(2)
C6 C7 C8 C9 -90.5(3)
C21 C7 C8 C9 143.5(2)
C19 C8 C9 C10 46.5(3)
C7 C8 C9 C10 -72.7(3)
C12 O11 C10 O10 7.1(4)
C12 O11 C10 C9 -172.6(2)
C8 C9 C10 O10 53.0(4)
C8 C9 C10 O11 -127.4(2)
C10 O11 C12 C121 115.1(2)
C10 O11 C12 C13 -122.4(3)
O11 C12 C13 C14 44.8(3)
C121 C12 C13 C14 163.4(3)
C12 C13 C14 C15 -100.1(3)
C13 C14 C15 C16 177.2(2)
C14 C15 C16 O16 59.5(3)
C14 C15 C16 C17 -59.3(3)
O16 C16 C17 C18 -170.3(2)
C15 C16 C17 C18 -48.8(3)
O16 C16 C17 C171 69.2(3)
C15 C16 C17 C171 -169.3(2)
C16 C17 C18 O18 -40.1(3)
C171 C17 C18 O18 81.8(3)
C16 C17 C18 C19 144.2(2)
C171 C17 C18 C19 -93.9(3)
O18 C18 C19 C20 -153.7(2)
C17 C18 C19 C20 22.1(4)
O18 C18 C19 C8 18.1(4)
C17 C18 C19 C8 -166.1(2)
C9 C8 C19 C20 -133.9(2)
C7 C8 C19 C20 -8.3(3)
C9 C8 C19 C18 53.3(3)
C7 C8 C19 C18 178.9(2)
C18 C19 C20 C21 166.3(2)
C8 C19 C20 C21 -6.2(3)
C19 C20 C21 C22 -98.5(2)
C19 C20 C21 C7 17.9(3)
C6 C7 C21 C20 -146.0(2)
C8 C7 C21 C20 -21.8(2)
C6 C7 C21 C22 -28.2(3)
C8 C7 C21 C22 96.0(2)
C2 C1 C22 C4 -46.0(2)
C2 C1 C22 C21 -170.4(2)
C5 C4 C22 C1 170.4(2)
C3 C4 C22 C1 43.0(2)
C5 C4 C22 C21 -59.1(3)
C3 C4 C22 C21 173.4(2)
C20 C21 C22 C1 -68.8(3)
C7 C21 C22 C1 178.4(2)
C20 C21 C22 C4 171.0(2)
C7 C21 C22 C4 58.2(3)
C2 O23 C24 O29 -70.2(3)
C2 O23 C24 C25 166.7(2)
C28 O29 C24 O23 -61.6(3)
C28 O29 C24 C25 59.7(3)
C251 O25 C25 C24 141.0(2)
C251 O25 C25 C26 -98.7(3)
O23 C24 C25 O25 -168.6(2)
O29 C24 C25 O25 67.8(3)
O23 C24 C25 C26 70.4(3)
O29 C24 C25 C26 -53.1(3)
C261 O26 C26 C27 -154.1(2)
C261 O26 C26 C25 83.9(3)
O25 C25 C26 O26 54.3(3)
C24 C25 C26 O26 172.3(2)
O25 C25 C26 C27 -66.4(3)
C24 C25 C26 C27 51.6(3)
C271 O27 C27 C26 -97.4(3)
C271 O27 C27 C28 143.0(2)
O26 C26 C27 O27 64.4(3)
C25 C26 C27 O27 -172.8(2)
O26 C26 C27 C28 -177.2(2)
C25 C26 C27 C28 -54.4(3)
C24 O29 C28 C281 174.7(2)
C24 O29 C28 C27 -62.0(3)
O27 C27 C28 O29 178.69(19)
C26 C27 C28 O29 58.1(3)
O27 C27 C28 C281 -62.2(3)
C26 C27 C28 C281 177.3(2)
O11 C12 C121 C122 -65.3(3)
C13 C12 C121 C122 174.4(3)

loop_
_cod_related_entry_id
_cod_related_entry_database
_cod_related_entry_code
1 ChemSpider 9941799
